data_7203570
loop_
_publ_author_name
'Christer B. Aaker\"oy'
'John Desper'
'Meg E. Fasulo'

_publ_section_title
;
 Improving success rate of hydrogen-bond driven synthesis of
 co-crystals
;
_journal_issue 8
_journal_name_full CrystEngComm
_journal_page_first 586
_journal_paper_doi 10.1039/b609709j
_journal_volume 8
_journal_year 2006
_chemical_formula_moiety
;
(C18 H22 N4) (C12 H16 O2)2
;
_chemical_formula_sum 'C42 H54 N4 O4'
_chemical_formula_weight 678.89
_chemical_name_common
;MF142Me8 1,4-bis((3,5-dimethylpyrazol-1-yl)methyl)benzene
(Me5-PhCOOH)2
;
_chemical_name_systematic
;
MF142Me8 1,4-bis[(3,5-dimethylpyrazol-1-yl)methyl]benzene (Me5-PhCOOH)2
;
_space_group_IT_number 2
_symmetry_cell_setting triclinic
_symmetry_space_group_name_Hall '-P 1'
_symmetry_space_group_name_H-M 'P -1'
_atom_sites_solution_hydrogens geom
_atom_sites_solution_primary direct
_atom_sites_solution_secondary difmap
_audit_creation_method SHELXL-97
_cell_angle_alpha 67.222(4)
_cell_angle_beta 82.777(4)
_cell_angle_gamma 86.232(4)
_cell_formula_units_Z 2
_cell_length_a 8.8093(6)
_cell_length_b 14.7493(10)
_cell_length_c 15.4238(12)
_cell_measurement_reflns_used 3705
_cell_measurement_temperature 173(2)
_cell_measurement_theta_max 27.30
_cell_measurement_theta_min 2.60
_cell_volume 1832.8(2)
_computing_cell_refinement 'Bruker XSCANS'
_computing_data_collection 'Bruker XSCANS'
_computing_data_reduction 'Bruker SHELXTL'
_computing_molecular_graphics 'Bruker SHELXTL'
_computing_publication_material 'Bruker SHELXTL'
_computing_structure_refinement 'SHELXL-97 (Sheldrick, 1997)'
_computing_structure_solution 'SHELXS-97 (Sheldrick, 1990)'
_diffrn_ambient_temperature 173(2)
_diffrn_measured_fraction_theta_full 0.957
_diffrn_measured_fraction_theta_max 0.957
_diffrn_measurement_device_type 'CCD area detector'
_diffrn_measurement_method 'phi and omega scans'
_diffrn_radiation_monochromator graphite
_diffrn_radiation_source 'fine-focus sealed tube'
_diffrn_radiation_type MoK\a
_diffrn_radiation_wavelength 0.71073
_diffrn_reflns_av_R_equivalents 0.1094
_diffrn_reflns_av_sigmaI/netI 0.1160
_diffrn_reflns_limit_h_max 11
_diffrn_reflns_limit_h_min -11
_diffrn_reflns_limit_k_max 19
_diffrn_reflns_limit_k_min -18
_diffrn_reflns_limit_l_max 19
_diffrn_reflns_limit_l_min -19
_diffrn_reflns_number 13688
_diffrn_reflns_theta_full 27.49
_diffrn_reflns_theta_max 27.49
_diffrn_reflns_theta_min 1.44
_exptl_absorpt_coefficient_mu 0.079
_exptl_absorpt_correction_type none
_exptl_crystal_colour colorless
_exptl_crystal_density_diffrn 1.230
_exptl_crystal_density_method 'not measured'
_exptl_crystal_description prism
_exptl_crystal_F_000 732
_exptl_crystal_size_max 0.30
_exptl_crystal_size_mid 0.25
_exptl_crystal_size_min 0.15
_refine_diff_density_max 0.310
_refine_diff_density_min -0.346
_refine_diff_density_rms 0.082
_refine_ls_extinction_method none
_refine_ls_goodness_of_fit_ref 1.231
_refine_ls_hydrogen_treatment mixed
_refine_ls_matrix_type full
_refine_ls_number_parameters 471
_refine_ls_number_reflns 8055
_refine_ls_number_restraints 0
_refine_ls_restrained_S_all 1.231
_refine_ls_R_factor_all 0.1184
_refine_ls_R_factor_gt 0.0798
_refine_ls_shift/su_max 0.000
_refine_ls_shift/su_mean 0.000
_refine_ls_structure_factor_coef Fsqd
_refine_ls_weighting_details 'calc w=1/[\s^2^(Fo^2^)+(0.1000P)^2^+0.0000P] where P=(Fo^2^+2Fc^2^)/3'
_refine_ls_weighting_scheme calc
_refine_ls_wR_factor_gt 0.2154
_refine_ls_wR_factor_ref 0.2413
_reflns_number_gt 4721
_reflns_number_total 8055
_reflns_threshold_expression >2sigma(I)
_cod_data_source_file b609709j.txt
_cod_data_source_block 2b
_cod_depositor_comments
;
The following automatic conversions were performed:
'_symmetry_cell_setting' value 'Triclinic' changed to 'triclinic'
according to '/home/saulius/struct/CIF-dictionaries/cif_core.dic'
dictionary named 'cif_core.dic' version 2.4.1 from 2010-06-29.

Automatic conversion script
Id: cif_fix_enum 1527 2010-12-29 10:47:43Z saulius 
;
_cod_original_sg_symbol_H-M P-1
_cod_database_code 7203570

loop_
_symmetry_equiv_pos_as_xyz
'x, y, z'
'-x, -y, -z'

loop_
_atom_site_label
_atom_site_type_symbol
_atom_site_fract_x
_atom_site_fract_y
_atom_site_fract_z
_atom_site_U_iso_or_equiv
_atom_site_adp_type
_atom_site_occupancy
_atom_site_symmetry_multiplicity
_atom_site_calc_flag
_atom_site_refinement_flags
_atom_site_disorder_assembly
_atom_site_disorder_group
N11 N 0.5590(3) 0.76338(17) 0.46401(15) 0.0265(5) Uani 1 1 d . . .
N12 N 0.5117(3) 0.69707(17) 0.55115(15) 0.0274(5) Uani 1 1 d . . .
C13 C 0.4254(3) 0.6340(2) 0.53782(19) 0.0285(6) Uani 1 1 d . . .
C14 C 0.4169(3) 0.6608(2) 0.44095(19) 0.0306(7) Uani 1 1 d . . .
H14A H 0.3624 0.6281 0.4124 0.037 Uiso 1 1 calc R . .
C15 C 0.5025(3) 0.7433(2) 0.39560(19) 0.0295(6) Uani 1 1 d . . .
C16 C 0.3515(4) 0.5520(2) 0.6198(2) 0.0390(8) Uani 1 1 d . . .
H16A H 0.3859 0.5508 0.6782 0.059 Uiso 1 1 calc R . .
H16B H 0.3796 0.4896 0.6128 0.059 Uiso 1 1 calc R . .
H16C H 0.2401 0.5615 0.6225 0.059 Uiso 1 1 calc R . .
C17 C 0.5354(4) 0.8033(3) 0.2930(2) 0.0417(8) Uani 1 1 d . . .
H17A H 0.5055 0.8720 0.2807 0.063 Uiso 1 1 calc R . .
H17B H 0.4773 0.7783 0.2570 0.063 Uiso 1 1 calc R . .
H17C H 0.6451 0.7991 0.2737 0.063 Uiso 1 1 calc R . .
C21 C 0.5743(3) 0.9229(2) 0.47884(18) 0.0259(6) Uani 1 1 d . . .
C22 C 0.4656(3) 0.9820(2) 0.42370(19) 0.0336(7) Uani 1 1 d . . .
H22A H 0.4408 0.9702 0.3709 0.040 Uiso 1 1 calc R . .
C26 C 0.6071(3) 0.9419(2) 0.5553(2) 0.0343(7) Uani 1 1 d . . .
H26A H 0.6809 0.9019 0.5941 0.041 Uiso 1 1 calc R . .
C27 C 0.6588(3) 0.8421(2) 0.4550(2) 0.0306(6) Uani 1 1 d . . .
H27A H 0.7090 0.8702 0.3893 0.037 Uiso 1 1 calc R . .
H27B H 0.7399 0.8144 0.4976 0.037 Uiso 1 1 calc R . .
N31 N 0.9527(2) 0.26768(16) 0.44491(14) 0.0245(5) Uani 1 1 d . . .
N32 N 0.9823(3) 0.30276(17) 0.51105(15) 0.0273(5) Uani 1 1 d . . .
C33 C 1.0899(3) 0.3698(2) 0.46723(19) 0.0291(6) Uani 1 1 d . . .
C34 C 1.1274(3) 0.3782(2) 0.3745(2) 0.0311(7) Uani 1 1 d . . .
H34A H 1.1995 0.4215 0.3286 0.037 Uiso 1 1 calc R . .
C35 C 1.0399(3) 0.3117(2) 0.36187(18) 0.0279(6) Uani 1 1 d . . .
C36 C 1.1565(4) 0.4207(2) 0.5194(2) 0.0413(8) Uani 1 1 d . . .
H36A H 1.0868 0.4159 0.5757 0.062 Uiso 1 1 calc R . .
H36B H 1.1715 0.4901 0.4784 0.062 Uiso 1 1 calc R . .
H36C H 1.2552 0.3897 0.5387 0.062 Uiso 1 1 calc R . .
C37 C 1.0353(4) 0.2856(2) 0.2789(2) 0.0393(8) Uani 1 1 d . . .
H37A H 0.9286 0.2839 0.2677 0.059 Uiso 1 1 calc R . .
H37B H 1.0839 0.2209 0.2908 0.059 Uiso 1 1 calc R . .
H37C H 1.0902 0.3349 0.2231 0.059 Uiso 1 1 calc R . .
C41 C 0.9253(3) 0.08993(19) 0.48642(18) 0.0245(6) Uani 1 1 d . . .
C42 C 0.9248(3) 0.0472(2) 0.42100(18) 0.0275(6) Uani 1 1 d . . .
H42A H 0.8730 0.0793 0.3663 0.033 Uiso 1 1 calc R . .
C46 C 1.0009(3) 0.0420(2) 0.56555(18) 0.0269(6) Uani 1 1 d . . .
H46A H 1.0019 0.0706 0.6111 0.032 Uiso 1 1 calc R . .
C47 C 0.8458(3) 0.18816(19) 0.47039(18) 0.0259(6) Uani 1 1 d . . .
H47A H 0.7790 0.2033 0.4193 0.031 Uiso 1 1 calc R . .
H47B H 0.7799 0.1838 0.5287 0.031 Uiso 1 1 calc R . .
C51 C 0.4298(3) 0.6914(2) 0.86775(18) 0.0279(6) Uani 1 1 d . A .
C52 C 0.4972(3) 0.7530(2) 0.90092(18) 0.0283(6) Uani 1 1 d . . .
C53 C 0.4842(3) 0.7298(2) 0.99821(19) 0.0310(7) Uani 1 1 d . A .
C54 C 0.4065(3) 0.6463(2) 1.06102(19) 0.0305(7) Uani 1 1 d . . .
C55 C 0.3395(3) 0.5852(2) 1.02684(19) 0.0308(7) Uani 1 1 d . A .
C56 C 0.3504(3) 0.6083(2) 0.92906(19) 0.0284(6) Uani 1 1 d . . .
C61 C 0.4318(3) 0.7194(2) 0.76358(18) 0.0287(6) Uani 1 1 d . . .
O61 O 0.5504(2) 0.68240(16) 0.72536(14) 0.0352(5) Uani 1 1 d . A .
H61 H 0.539(4) 0.699(2) 0.663(2) 0.042 Uiso 1 1 d . . .
O62 O 0.3344(2) 0.76863(18) 0.71853(14) 0.0482(6) Uani 1 1 d . A .
C62 C 0.5799(4) 0.8423(2) 0.8319(2) 0.0376(7) Uani 1 1 d . . .
H62A H 0.5788 0.8449 0.7675 0.056 Uiso 1 1 calc R . .
H62B H 0.6861 0.8389 0.8460 0.056 Uiso 1 1 calc R . .
H62C H 0.5291 0.9014 0.8370 0.056 Uiso 1 1 calc R . .
C63 C 0.5503(4) 0.7972(2) 1.0356(2) 0.0395(8) Uani 1 1 d . . .
H63A H 0.4690 0.8201 1.0723 0.059 Uiso 1 1 calc R A .
H63B H 0.5958 0.8539 0.9826 0.059 Uiso 1 1 calc R . .
H63C H 0.6292 0.7616 1.0764 0.059 Uiso 1 1 calc R . .
C64A C 0.3922(4) 0.6217(3) 1.1662(2) 0.0441(8) Uani 0.68(4) 1 d P A 1
H64A H 0.3821 0.5505 1.2001 0.066 Uiso 0.68(4) 1 calc PR A 1
H64B H 0.3015 0.6553 1.1843 0.066 Uiso 0.68(4) 1 calc PR A 1
H64C H 0.4836 0.6434 1.1824 0.066 Uiso 0.68(4) 1 calc PR A 1
C64B C 0.3922(4) 0.6217(3) 1.1662(2) 0.0441(8) Uani 0.32(4) 1 d P A 2
H64D H 0.3011 0.5820 1.1965 0.066 Uiso 0.32(4) 1 calc PR A 2
H64E H 0.3828 0.6826 1.1780 0.066 Uiso 0.32(4) 1 calc PR A 2
H64F H 0.4833 0.5845 1.1923 0.066 Uiso 0.32(4) 1 calc PR A 2
C65 C 0.2535(4) 0.4955(2) 1.0933(2) 0.0435(8) Uani 1 1 d . . .
H65A H 0.2222 0.4590 1.0575 0.065 Uiso 1 1 calc R A .
H65B H 0.1626 0.5156 1.1256 0.065 Uiso 1 1 calc R . .
H65C H 0.3197 0.4534 1.1403 0.065 Uiso 1 1 calc R . .
C66 C 0.2788(4) 0.5431(2) 0.8912(2) 0.0389(7) Uani 1 1 d . A .
H66A H 0.2968 0.5703 0.8220 0.058 Uiso 1 1 calc R . .
H66B H 0.1685 0.5397 0.9109 0.058 Uiso 1 1 calc R . .
H66C H 0.3247 0.4770 0.9161 0.058 Uiso 1 1 calc R . .
C71 C 0.9403(3) 0.1876(2) 0.85024(18) 0.0267(6) Uani 1 1 d . . .
C72 C 0.8559(3) 0.1062(2) 0.91035(19) 0.0292(6) Uani 1 1 d . B .
C73 C 0.8370(3) 0.0853(2) 1.00802(19) 0.0294(6) Uani 1 1 d . . .
C74 C 0.9030(3) 0.1463(2) 1.04244(19) 0.0315(7) Uani 1 1 d . B .
C75 C 0.9808(3) 0.2306(2) 0.9803(2) 0.0319(7) Uani 1 1 d . . .
C76 C 1.0022(3) 0.2509(2) 0.88306(19) 0.0303(7) Uani 1 1 d . B .
C81 C 0.9749(3) 0.2021(2) 0.74800(19) 0.0299(6) Uani 1 1 d . . .
O81 O 0.8782(2) 0.26016(16) 0.69220(14) 0.0383(6) Uani 1 1 d . . .
H81 H 0.914(4) 0.267(2) 0.629(2) 0.046 Uiso 1 1 d . . .
O82 O 1.0827(3) 0.16330(19) 0.72035(14) 0.0508(7) Uani 1 1 d . . .
C82 C 0.7865(4) 0.0404(2) 0.8731(2) 0.0361(7) Uani 1 1 d . . .
H82A H 0.8145 0.0630 0.8047 0.054 Uiso 1 1 calc R B .
H82B H 0.6749 0.0423 0.8865 0.054 Uiso 1 1 calc R . .
H82C H 0.8247 -0.0271 0.9039 0.054 Uiso 1 1 calc R . .
C83A C 0.7469(4) -0.0032(2) 1.0731(2) 0.0434(8) Uani 0.65(4) 1 d P B 1
H83A H 0.8095 -0.0629 1.0820 0.065 Uiso 0.65(4) 1 calc PR B 1
H83B H 0.6543 -0.0065 1.0454 0.065 Uiso 0.65(4) 1 calc PR B 1
H83C H 0.7182 0.0022 1.1345 0.065 Uiso 0.65(4) 1 calc PR B 1
C83B C 0.7469(4) -0.0032(2) 1.0731(2) 0.0434(8) Uani 0.35(4) 1 d P B 2
H83D H 0.7991 -0.0374 1.1299 0.065 Uiso 0.35(4) 1 calc PR B 2
H83E H 0.7386 -0.0478 1.0406 0.065 Uiso 0.35(4) 1 calc PR B 2
H83F H 0.6443 0.0179 1.0914 0.065 Uiso 0.35(4) 1 calc PR B 2
C84 C 0.8896(4) 0.1216(3) 1.1475(2) 0.0445(8) Uani 1 1 d . . .
H84A H 0.8783 0.0504 1.1815 0.067 Uiso 1 1 calc R B .
H84B H 0.7998 0.1558 1.1658 0.067 Uiso 1 1 calc R . .
H84C H 0.9819 0.1425 1.1636 0.067 Uiso 1 1 calc R . .
C85 C 1.0430(4) 0.2992(3) 1.0180(2) 0.0420(8) Uani 1 1 d . B .
H85A H 0.9676 0.3082 1.0666 0.063 Uiso 1 1 calc R . .
H85B H 1.0639 0.3630 0.9662 0.063 Uiso 1 1 calc R . .
H85C H 1.1380 0.2711 1.0456 0.063 Uiso 1 1 calc R . .
C86 C 1.0889(4) 0.3389(2) 0.8147(2) 0.0412(8) Uani 1 1 d . . .
H86A H 1.1135 0.3321 0.7537 0.062 Uiso 1 1 calc R B .
H86B H 1.1838 0.3437 0.8396 0.062 Uiso 1 1 calc R . .
H86C H 1.0260 0.3985 0.8061 0.062 Uiso 1 1 calc R . .

loop_
_atom_site_aniso_label
_atom_site_aniso_U_11
_atom_site_aniso_U_22
_atom_site_aniso_U_33
_atom_site_aniso_U_23
_atom_site_aniso_U_13
_atom_site_aniso_U_12
N11 0.0288(12) 0.0265(12) 0.0260(12) -0.0125(10) -0.0011(9) -0.0004(10)
N12 0.0307(12) 0.0253(13) 0.0270(12) -0.0109(10) -0.0034(10) -0.0004(10)
C13 0.0288(14) 0.0279(15) 0.0317(15) -0.0146(12) -0.0040(11) 0.0020(12)
C14 0.0283(15) 0.0352(17) 0.0343(15) -0.0195(13) -0.0061(12) 0.0011(13)
C15 0.0274(14) 0.0373(17) 0.0274(14) -0.0167(13) -0.0042(11) 0.0049(13)
C16 0.0469(19) 0.0340(17) 0.0375(17) -0.0138(14) -0.0044(14) -0.0097(14)
C17 0.0461(19) 0.050(2) 0.0303(16) -0.0169(15) -0.0046(14) -0.0007(16)
C21 0.0236(13) 0.0247(14) 0.0273(14) -0.0087(11) 0.0038(11) -0.0061(11)
C22 0.0391(17) 0.0372(17) 0.0269(14) -0.0144(13) -0.0049(12) -0.0024(14)
C26 0.0345(16) 0.0366(17) 0.0327(15) -0.0131(13) -0.0085(12) 0.0010(13)
C27 0.0315(15) 0.0292(16) 0.0316(15) -0.0130(12) 0.0011(12) -0.0041(12)
N31 0.0290(12) 0.0264(12) 0.0220(11) -0.0136(9) -0.0026(9) 0.0000(10)
N32 0.0311(12) 0.0300(13) 0.0252(12) -0.0145(10) -0.0067(10) 0.0020(10)
C33 0.0264(14) 0.0282(15) 0.0352(15) -0.0144(13) -0.0078(12) 0.0040(12)
C34 0.0305(15) 0.0256(15) 0.0335(15) -0.0072(12) -0.0006(12) -0.0052(12)
C35 0.0297(14) 0.0274(15) 0.0246(14) -0.0080(12) -0.0016(11) -0.0017(12)
C36 0.0370(17) 0.0409(19) 0.056(2) -0.0269(16) -0.0126(15) 0.0024(15)
C37 0.0476(19) 0.048(2) 0.0249(14) -0.0165(14) 0.0008(13) -0.0141(15)
C41 0.0231(13) 0.0247(14) 0.0253(13) -0.0093(11) -0.0006(10) -0.0042(11)
C42 0.0317(15) 0.0270(15) 0.0240(13) -0.0084(11) -0.0065(11) -0.0033(12)
C46 0.0318(15) 0.0287(15) 0.0254(13) -0.0161(12) -0.0013(11) -0.0045(12)
C47 0.0251(13) 0.0282(15) 0.0234(13) -0.0091(11) 0.0003(10) -0.0031(11)
C51 0.0283(14) 0.0311(16) 0.0240(13) -0.0108(12) -0.0034(11) 0.0041(12)
C52 0.0309(15) 0.0309(15) 0.0238(13) -0.0111(12) -0.0041(11) 0.0016(12)
C53 0.0296(15) 0.0375(17) 0.0298(15) -0.0168(13) -0.0080(12) 0.0067(13)
C54 0.0305(15) 0.0381(17) 0.0248(14) -0.0142(13) -0.0052(11) 0.0051(13)
C55 0.0301(15) 0.0313(16) 0.0277(14) -0.0084(12) -0.0018(11) 0.0018(12)
C56 0.0270(14) 0.0294(15) 0.0287(14) -0.0112(12) -0.0031(11) 0.0008(12)
C61 0.0293(15) 0.0344(16) 0.0252(14) -0.0137(12) -0.0036(11) -0.0050(13)
O61 0.0387(12) 0.0442(13) 0.0234(10) -0.0145(9) -0.0041(9) 0.0049(10)
O62 0.0443(13) 0.0701(17) 0.0322(11) -0.0217(11) -0.0142(10) 0.0182(12)
C62 0.0456(18) 0.0387(18) 0.0276(15) -0.0113(13) -0.0020(13) -0.0089(15)
C63 0.0470(19) 0.0436(19) 0.0349(16) -0.0214(15) -0.0098(14) 0.0021(15)
C64A 0.051(2) 0.054(2) 0.0257(15) -0.0142(15) -0.0045(14) 0.0023(17)
C64B 0.051(2) 0.054(2) 0.0257(15) -0.0142(15) -0.0045(14) 0.0023(17)
C65 0.0437(19) 0.0400(19) 0.0398(17) -0.0074(15) -0.0044(14) -0.0028(15)
C66 0.0417(18) 0.0396(18) 0.0401(17) -0.0202(15) -0.0023(14) -0.0068(14)
C71 0.0280(14) 0.0322(16) 0.0241(13) -0.0150(12) -0.0051(11) 0.0029(12)
C72 0.0261(14) 0.0330(16) 0.0289(14) -0.0120(12) -0.0066(11) 0.0037(12)
C73 0.0295(15) 0.0335(16) 0.0265(14) -0.0139(12) -0.0014(11) 0.0028(12)
C74 0.0308(15) 0.0400(17) 0.0268(14) -0.0169(13) -0.0044(12) 0.0060(13)
C75 0.0311(15) 0.0361(17) 0.0359(16) -0.0211(13) -0.0101(12) 0.0070(13)
C76 0.0310(15) 0.0304(16) 0.0301(15) -0.0117(12) -0.0062(12) 0.0025(12)
C81 0.0305(15) 0.0361(17) 0.0274(14) -0.0170(13) -0.0008(12) -0.0025(13)
O81 0.0387(12) 0.0514(14) 0.0257(10) -0.0164(10) -0.0070(9) 0.0101(10)
O82 0.0454(13) 0.0726(17) 0.0309(12) -0.0199(12) -0.0027(10) 0.0195(13)
C82 0.0391(17) 0.0379(17) 0.0349(16) -0.0177(14) -0.0036(13) -0.0031(14)
C83A 0.0419(18) 0.048(2) 0.0328(16) -0.0080(15) -0.0006(14) -0.0028(16)
C83B 0.0419(18) 0.048(2) 0.0328(16) -0.0080(15) -0.0006(14) -0.0028(16)
C84 0.050(2) 0.057(2) 0.0280(16) -0.0191(15) -0.0041(14) 0.0063(17)
C85 0.0469(19) 0.046(2) 0.0439(18) -0.0282(16) -0.0122(15) 0.0035(16)
C86 0.0460(19) 0.0344(18) 0.0447(18) -0.0151(15) -0.0076(15) -0.0060(15)

loop_
_atom_type_symbol
_atom_type_description
_atom_type_scat_dispersion_real
_atom_type_scat_dispersion_imag
_atom_type_scat_source
C C 0.0033 0.0016 'International Tables Vol C Tables 4.2.6.8 and 6.1.1.4'
H H 0.0000 0.0000 'International Tables Vol C Tables 4.2.6.8 and 6.1.1.4'
N N 0.0061 0.0033 'International Tables Vol C Tables 4.2.6.8 and 6.1.1.4'
O O 0.0106 0.0060 'International Tables Vol C Tables 4.2.6.8 and 6.1.1.4'

loop_
_geom_angle_atom_site_label_1
_geom_angle_atom_site_label_2
_geom_angle_atom_site_label_3
_geom_angle
_geom_angle_site_symmetry_1
_geom_angle_site_symmetry_3
_geom_angle_publ_flag
N12 N11 C15 111.2(2) . . ?
N12 N11 C27 119.3(2) . . ?
C15 N11 C27 129.5(2) . . ?
C13 N12 N11 106.2(2) . . ?
N12 C13 C14 109.9(3) . . ?
N12 C13 C16 120.4(2) . . ?
C14 C13 C16 129.7(3) . . ?
C15 C14 C13 106.3(3) . . ?
C15 C14 H14A 126.9 . . ?
C13 C14 H14A 126.9 . . ?
N11 C15 C14 106.5(2) . . ?
N11 C15 C17 123.4(3) . . ?
C14 C15 C17 130.1(3) . . ?
C13 C16 H16A 109.5 . . ?
C13 C16 H16B 109.5 . . ?
H16A C16 H16B 109.5 . . ?
C13 C16 H16C 109.5 . . ?
H16A C16 H16C 109.5 . . ?
H16B C16 H16C 109.5 . . ?
C15 C17 H17A 109.5 . . ?
C15 C17 H17B 109.5 . . ?
H17A C17 H17B 109.5 . . ?
C15 C17 H17C 109.5 . . ?
H17A C17 H17C 109.5 . . ?
H17B C17 H17C 109.5 . . ?
C26 C21 C22 118.2(3) . . ?
C26 C21 C27 120.3(2) . . ?
C22 C21 C27 121.5(2) . . ?
C26 C22 C21 120.7(3) 2_676 . ?
C26 C22 H22A 119.6 2_676 . ?
C21 C22 H22A 119.6 . . ?
C21 C26 C22 121.1(2) . 2_676 ?
C21 C26 H26A 119.5 . . ?
C22 C26 H26A 119.5 2_676 . ?
N11 C27 C21 112.7(2) . . ?
N11 C27 H27A 109.1 . . ?
C21 C27 H27A 109.1 . . ?
N11 C27 H27B 109.1 . . ?
C21 C27 H27B 109.1 . . ?
H27A C27 H27B 107.8 . . ?
C35 N31 N32 111.5(2) . . ?
C35 N31 C47 128.3(2) . . ?
N32 N31 C47 120.1(2) . . ?
C33 N32 N31 105.0(2) . . ?
N32 C33 C34 110.7(2) . . ?
N32 C33 C36 120.3(3) . . ?
C34 C33 C36 129.0(3) . . ?
C35 C34 C33 106.5(3) . . ?
C35 C34 H34A 126.8 . . ?
C33 C34 H34A 126.8 . . ?
N31 C35 C34 106.3(2) . . ?
N31 C35 C37 123.0(3) . . ?
C34 C35 C37 130.6(3) . . ?
C33 C36 H36A 109.5 . . ?
C33 C36 H36B 109.5 . . ?
H36A C36 H36B 109.5 . . ?
C33 C36 H36C 109.5 . . ?
H36A C36 H36C 109.5 . . ?
H36B C36 H36C 109.5 . . ?
C35 C37 H37A 109.5 . . ?
C35 C37 H37B 109.5 . . ?
H37A C37 H37B 109.5 . . ?
C35 C37 H37C 109.5 . . ?
H37A C37 H37C 109.5 . . ?
H37B C37 H37C 109.5 . . ?
C46 C41 C42 118.9(2) . . ?
C46 C41 C47 120.9(2) . . ?
C42 C41 C47 120.2(2) . . ?
C46 C42 C41 120.5(2) 2_756 . ?
C46 C42 H42A 119.7 2_756 . ?
C41 C42 H42A 119.7 . . ?
C41 C46 C42 120.5(3) . 2_756 ?
C41 C46 H46A 119.7 . . ?
C42 C46 H46A 119.7 2_756 . ?
N31 C47 C41 112.6(2) . . ?
N31 C47 H47A 109.1 . . ?
C41 C47 H47A 109.1 . . ?
N31 C47 H47B 109.1 . . ?
C41 C47 H47B 109.1 . . ?
H47A C47 H47B 107.8 . . ?
C56 C51 C52 121.7(2) . . ?
C56 C51 C61 118.8(3) . . ?
C52 C51 C61 119.4(3) . . ?
C51 C52 C53 118.7(3) . . ?
C51 C52 C62 119.6(2) . . ?
C53 C52 C62 121.7(3) . . ?
C54 C53 C52 120.6(3) . . ?
C54 C53 C63 119.6(2) . . ?
C52 C53 C63 119.7(3) . . ?
C53 C54 C55 120.1(2) . . ?
C53 C54 C64A 120.5(3) . . ?
C55 C54 C64A 119.4(3) . . ?
C54 C55 C56 119.8(3) . . ?
C54 C55 C65 121.0(3) . . ?
C56 C55 C65 119.3(3) . . ?
C51 C56 C55 119.1(3) . . ?
C51 C56 C66 120.5(2) . . ?
C55 C56 C66 120.4(3) . . ?
O62 C61 O61 122.5(2) . . ?
O62 C61 C51 123.6(3) . . ?
O61 C61 C51 113.9(2) . . ?
C61 O61 H61 108(2) . . ?
C52 C62 H62A 109.5 . . ?
C52 C62 H62B 109.5 . . ?
H62A C62 H62B 109.5 . . ?
C52 C62 H62C 109.5 . . ?
H62A C62 H62C 109.5 . . ?
H62B C62 H62C 109.5 . . ?
C53 C63 H63A 109.5 . . ?
C53 C63 H63B 109.5 . . ?
H63A C63 H63B 109.5 . . ?
C53 C63 H63C 109.5 . . ?
H63A C63 H63C 109.5 . . ?
H63B C63 H63C 109.5 . . ?
C54 C64A H64A 109.5 . . ?
C54 C64A H64B 109.5 . . ?
H64A C64A H64B 109.5 . . ?
C54 C64A H64C 109.5 . . ?
H64A C64A H64C 109.5 . . ?
H64B C64A H64C 109.5 . . ?
C55 C65 H65A 109.5 . . ?
C55 C65 H65B 109.5 . . ?
H65A C65 H65B 109.5 . . ?
C55 C65 H65C 109.5 . . ?
H65A C65 H65C 109.5 . . ?
H65B C65 H65C 109.5 . . ?
C56 C66 H66A 109.5 . . ?
C56 C66 H66B 109.5 . . ?
H66A C66 H66B 109.5 . . ?
C56 C66 H66C 109.5 . . ?
H66A C66 H66C 109.5 . . ?
H66B C66 H66C 109.5 . . ?
C76 C71 C72 122.2(2) . . ?
C76 C71 C81 119.4(3) . . ?
C72 C71 C81 118.2(2) . . ?
C71 C72 C73 119.0(3) . . ?
C71 C72 C82 121.3(2) . . ?
C73 C72 C82 119.7(3) . . ?
C74 C73 C72 119.4(3) . . ?
C74 C73 C83A 121.5(2) . . ?
C72 C73 C83A 119.0(3) . . ?
C73 C74 C75 120.6(2) . . ?
C73 C74 C84 119.7(3) . . ?
C75 C74 C84 119.6(3) . . ?
C74 C75 C76 120.0(3) . . ?
C74 C75 C85 120.1(3) . . ?
C76 C75 C85 119.9(3) . . ?
C71 C76 C75 118.5(3) . . ?
C71 C76 C86 119.9(2) . . ?
C75 C76 C86 121.6(3) . . ?
O82 C81 O81 123.1(3) . . ?
O82 C81 C71 122.0(2) . . ?
O81 C81 C71 114.9(2) . . ?
C81 O81 H81 107.5(18) . . ?
C72 C82 H82A 109.5 . . ?
C72 C82 H82B 109.5 . . ?
H82A C82 H82B 109.5 . . ?
C72 C82 H82C 109.5 . . ?
H82A C82 H82C 109.5 . . ?
H82B C82 H82C 109.5 . . ?
C73 C83A H83A 109.5 . . ?
C73 C83A H83B 109.5 . . ?
H83A C83A H83B 109.5 . . ?
C73 C83A H83C 109.5 . . ?
H83A C83A H83C 109.5 . . ?
H83B C83A H83C 109.5 . . ?
C74 C84 H84A 109.5 . . ?
C74 C84 H84B 109.5 . . ?
H84A C84 H84B 109.5 . . ?
C74 C84 H84C 109.5 . . ?
H84A C84 H84C 109.5 . . ?
H84B C84 H84C 109.5 . . ?
C75 C85 H85A 109.5 . . ?
C75 C85 H85B 109.5 . . ?
H85A C85 H85B 109.5 . . ?
C75 C85 H85C 109.5 . . ?
H85A C85 H85C 109.5 . . ?
H85B C85 H85C 109.5 . . ?
C76 C86 H86A 109.5 . . ?
C76 C86 H86B 109.5 . . ?
H86A C86 H86B 109.5 . . ?
C76 C86 H86C 109.5 . . ?
H86A C86 H86C 109.5 . . ?
H86B C86 H86C 109.5 . . ?

loop_
_geom_bond_atom_site_label_1
_geom_bond_atom_site_label_2
_geom_bond_distance
_geom_bond_site_symmetry_2
_geom_bond_publ_flag
N11 N12 1.353(3) . ?
N11 C15 1.357(3) . ?
N11 C27 1.456(4) . ?
N12 C13 1.329(4) . ?
C13 C14 1.400(4) . ?
C13 C16 1.482(4) . ?
C14 C15 1.367(4) . ?
C14 H14A 0.9500 . ?
C15 C17 1.485(4) . ?
C16 H16A 0.9800 . ?
C16 H16B 0.9800 . ?
C16 H16C 0.9800 . ?
C17 H17A 0.9800 . ?
C17 H17B 0.9800 . ?
C17 H17C 0.9800 . ?
C21 C26 1.379(4) . ?
C21 C22 1.386(3) . ?
C21 C27 1.505(4) . ?
C22 C26 1.382(4) 2_676 ?
C22 H22A 0.9500 . ?
C26 C22 1.382(4) 2_676 ?
C26 H26A 0.9500 . ?
C27 H27A 0.9900 . ?
C27 H27B 0.9900 . ?
N31 C35 1.351(3) . ?
N31 N32 1.367(3) . ?
N31 C47 1.453(3) . ?
N32 C33 1.333(4) . ?
C33 C34 1.386(4) . ?
C33 C36 1.484(4) . ?
C34 C35 1.370(4) . ?
C34 H34A 0.9500 . ?
C35 C37 1.478(4) . ?
C36 H36A 0.9800 . ?
C36 H36B 0.9800 . ?
C36 H36C 0.9800 . ?
C37 H37A 0.9800 . ?
C37 H37B 0.9800 . ?
C37 H37C 0.9800 . ?
C41 C46 1.381(3) . ?
C41 C42 1.382(4) . ?
C41 C47 1.511(4) . ?
C42 C46 1.382(4) 2_756 ?
C42 H42A 0.9500 . ?
C46 C42 1.382(4) 2_756 ?
C46 H46A 0.9500 . ?
C47 H47A 0.9900 . ?
C47 H47B 0.9900 . ?
C51 C56 1.391(4) . ?
C51 C52 1.395(4) . ?
C51 C61 1.494(4) . ?
C52 C53 1.395(4) . ?
C52 C62 1.498(4) . ?
C53 C54 1.394(4) . ?
C53 C63 1.506(4) . ?
C54 C55 1.399(4) . ?
C54 C64A 1.509(4) . ?
C55 C56 1.403(4) . ?
C55 C65 1.504(4) . ?
C56 C66 1.506(4) . ?
C61 O62 1.193(3) . ?
C61 O61 1.325(3) . ?
O61 H61 0.91(3) . ?
C62 H62A 0.9800 . ?
C62 H62B 0.9800 . ?
C62 H62C 0.9800 . ?
C63 H63A 0.9800 . ?
C63 H63B 0.9800 . ?
C63 H63C 0.9800 . ?
C64A H64A 0.9800 . ?
C64A H64B 0.9800 . ?
C64A H64C 0.9800 . ?
C65 H65A 0.9800 . ?
C65 H65B 0.9800 . ?
C65 H65C 0.9800 . ?
C66 H66A 0.9800 . ?
C66 H66B 0.9800 . ?
C66 H66C 0.9800 . ?
C71 C76 1.389(4) . ?
C71 C72 1.391(4) . ?
C71 C81 1.501(4) . ?
C72 C73 1.406(4) . ?
C72 C82 1.497(4) . ?
C73 C74 1.395(4) . ?
C73 C83A 1.504(4) . ?
C74 C75 1.400(4) . ?
C74 C84 1.508(4) . ?
C75 C76 1.401(4) . ?
C75 C85 1.506(4) . ?
C76 C86 1.499(4) . ?
C81 O82 1.195(3) . ?
C81 O81 1.310(3) . ?
O81 H81 0.96(3) . ?
C82 H82A 0.9800 . ?
C82 H82B 0.9800 . ?
C82 H82C 0.9800 . ?
C83A H83A 0.9800 . ?
C83A H83B 0.9800 . ?
C83A H83C 0.9800 . ?
C84 H84A 0.9800 . ?
C84 H84B 0.9800 . ?
C84 H84C 0.9800 . ?
C85 H85A 0.9800 . ?
C85 H85B 0.9800 . ?
C85 H85C 0.9800 . ?
C86 H86A 0.9800 . ?
C86 H86B 0.9800 . ?
C86 H86C 0.9800 . ?

loop_
_geom_hbond_atom_site_label_D
_geom_hbond_atom_site_label_H
_geom_hbond_atom_site_label_A
_geom_hbond_distance_DH
_geom_hbond_distance_HA
_geom_hbond_distance_DA
_geom_hbond_angle_DHA
_geom_hbond_site_symmetry_A
O61 H61 N12 0.91(3) 1.78(3) 2.675(3) 164(3) .
O81 H81 N32 0.96(3) 1.72(3) 2.667(3) 169(3) .

loop_
_geom_torsion_atom_site_label_1
_geom_torsion_atom_site_label_2
_geom_torsion_atom_site_label_3
_geom_torsion_atom_site_label_4
_geom_torsion
_geom_torsion_site_symmetry_1
_geom_torsion_site_symmetry_2
_geom_torsion_site_symmetry_3
_geom_torsion_site_symmetry_4
_geom_torsion_publ_flag
C15 N11 N12 C13 0.4(3) . . . . ?
C27 N11 N12 C13 -179.0(2) . . . . ?
N11 N12 C13 C14 -0.3(3) . . . . ?
N11 N12 C13 C16 -178.7(2) . . . . ?
N12 C13 C14 C15 0.1(3) . . . . ?
C16 C13 C14 C15 178.3(3) . . . . ?
N12 N11 C15 C14 -0.4(3) . . . . ?
C27 N11 C15 C14 179.1(2) . . . . ?
N12 N11 C15 C17 -179.8(3) . . . . ?
C27 N11 C15 C17 -0.4(4) . . . . ?
C13 C14 C15 N11 0.1(3) . . . . ?
C13 C14 C15 C17 179.5(3) . . . . ?
C26 C21 C22 C26 0.3(5) . . . 2_676 ?
C27 C21 C22 C26 -177.7(3) . . . 2_676 ?
C22 C21 C26 C22 -0.3(5) . . . 2_676 ?
C27 C21 C26 C22 177.8(3) . . . 2_676 ?
N12 N11 C27 C21 -76.8(3) . . . . ?
C15 N11 C27 C21 103.8(3) . . . . ?
C26 C21 C27 N11 116.1(3) . . . . ?
C22 C21 C27 N11 -65.9(3) . . . . ?
C35 N31 N32 C33 0.0(3) . . . . ?
C47 N31 N32 C33 176.4(2) . . . . ?
N31 N32 C33 C34 0.7(3) . . . . ?
N31 N32 C33 C36 -177.1(2) . . . . ?
N32 C33 C34 C35 -1.1(3) . . . . ?
C36 C33 C34 C35 176.4(3) . . . . ?
N32 N31 C35 C34 -0.7(3) . . . . ?
C47 N31 C35 C34 -176.6(2) . . . . ?
N32 N31 C35 C37 178.0(3) . . . . ?
C47 N31 C35 C37 2.0(4) . . . . ?
C33 C34 C35 N31 1.0(3) . . . . ?
C33 C34 C35 C37 -177.5(3) . . . . ?
C46 C41 C42 C46 -0.1(5) . . . 2_756 ?
C47 C41 C42 C46 179.1(2) . . . 2_756 ?
C42 C41 C46 C42 0.1(5) . . . 2_756 ?
C47 C41 C46 C42 -179.1(2) . . . 2_756 ?
C35 N31 C47 C41 73.7(3) . . . . ?
N32 N31 C47 C41 -102.0(3) . . . . ?
C46 C41 C47 N31 71.8(3) . . . . ?
C42 C41 C47 N31 -107.4(3) . . . . ?
C56 C51 C52 C53 0.1(4) . . . . ?
C61 C51 C52 C53 175.2(2) . . . . ?
C56 C51 C52 C62 -179.3(3) . . . . ?
C61 C51 C52 C62 -4.3(4) . . . . ?
C51 C52 C53 C54 0.5(4) . . . . ?
C62 C52 C53 C54 180.0(3) . . . . ?
C51 C52 C53 C63 -177.5(2) . . . . ?
C62 C52 C53 C63 1.9(4) . . . . ?
C52 C53 C54 C55 -0.5(4) . . . . ?
C63 C53 C54 C55 177.5(2) . . . . ?
C52 C53 C54 C64A -179.7(3) . . . . ?
C63 C53 C54 C64A -1.7(4) . . . . ?
C53 C54 C55 C56 -0.2(4) . . . . ?
C64A C54 C55 C56 179.1(3) . . . . ?
C53 C54 C55 C65 -179.2(3) . . . . ?
C64A C54 C55 C65 0.1(4) . . . . ?
C52 C51 C56 C55 -0.8(4) . . . . ?
C61 C51 C56 C55 -175.9(2) . . . . ?
C52 C51 C56 C66 -180.0(3) . . . . ?
C61 C51 C56 C66 4.9(4) . . . . ?
C54 C55 C56 C51 0.8(4) . . . . ?
C65 C55 C56 C51 179.8(3) . . . . ?
C54 C55 C56 C66 180.0(3) . . . . ?
C65 C55 C56 C66 -1.0(4) . . . . ?
C56 C51 C61 O62 86.0(4) . . . . ?
C52 C51 C61 O62 -89.2(4) . . . . ?
C56 C51 C61 O61 -92.4(3) . . . . ?
C52 C51 C61 O61 92.3(3) . . . . ?
C76 C71 C72 C73 -2.2(4) . . . . ?
C81 C71 C72 C73 173.0(2) . . . . ?
C76 C71 C72 C82 178.3(3) . . . . ?
C81 C71 C72 C82 -6.5(4) . . . . ?
C71 C72 C73 C74 0.0(4) . . . . ?
C82 C72 C73 C74 179.4(2) . . . . ?
C71 C72 C73 C83A -179.5(2) . . . . ?
C82 C72 C73 C83A 0.0(4) . . . . ?
C72 C73 C74 C75 3.3(4) . . . . ?
C83A C73 C74 C75 -177.3(3) . . . . ?
C72 C73 C74 C84 -177.1(3) . . . . ?
C83A C73 C74 C84 2.4(4) . . . . ?
C73 C74 C75 C76 -4.4(4) . . . . ?
C84 C74 C75 C76 176.0(3) . . . . ?
C73 C74 C75 C85 176.2(2) . . . . ?
C84 C74 C75 C85 -3.4(4) . . . . ?
C72 C71 C76 C75 1.2(4) . . . . ?
C81 C71 C76 C75 -174.0(2) . . . . ?
C72 C71 C76 C86 -178.5(3) . . . . ?
C81 C71 C76 C86 6.4(4) . . . . ?
C74 C75 C76 C71 2.1(4) . . . . ?
C85 C75 C76 C71 -178.5(2) . . . . ?
C74 C75 C76 C86 -178.2(3) . . . . ?
C85 C75 C76 C86 1.2(4) . . . . ?
C76 C71 C81 O82 89.9(4) . . . . ?
C72 C71 C81 O82 -85.5(4) . . . . ?
C76 C71 C81 O81 -90.1(3) . . . . ?
C72 C71 C81 O81 94.6(3) . . . . ?
